data_4079927
loop_
_publ_author_name
'Singh, Amit Pratap'
'Samuel, Prinson P.'
'Mondal, Kartik Chandra'
'Roesky, Herbert W.'
'Sidhu, Navdeep S.'
'Dittrich, Birger'

_publ_section_title
;
 Lewis Base Stabilized Group 14 Metalylenes
;
_journal_issue 1
_journal_name_full Organometallics
_journal_page_first 354
_journal_paper_doi 10.1021/om301062d
_journal_volume 32
_journal_year 2013
_chemical_compound_source synthesis
_chemical_formula_moiety 'C39 H44 Cl1.72 N2 Sn0.86,  0.14(Cl2 Sn)'
_chemical_formula_sum 'C39 H44 Cl2 N2 Sn'
_chemical_formula_weight 730.37
_chemical_name_common 'N-heterocyclic carbene coordinated with SnCl2'
_chemical_name_systematic
;
?
;
_space_group_IT_number 14
_symmetry_cell_setting monoclinic
_symmetry_space_group_name_Hall '-P 2yn'
_symmetry_space_group_name_H-M 'P 1 21/n 1'
_atom_sites_solution_hydrogens geom
_atom_sites_solution_primary direct
_atom_sites_solution_secondary difmap
_audit_creation_method 'APEX2 v2009.11-0 and SHELXL-97'
_cell_angle_alpha 90.00
_cell_angle_beta 91.508(9)
_cell_angle_gamma 90.00
_cell_formula_units_Z 4
_cell_length_a 12.1918(18)
_cell_length_b 17.462(3)
_cell_length_c 16.312(3)
_cell_measurement_reflns_used 8816
_cell_measurement_temperature 100(2)
_cell_measurement_theta_max 67.25
_cell_measurement_theta_min 3.7085
_cell_volume 3471.5(10)
_computing_cell_refinement 'SAINT V7.61A (Bruker AXS, 2008)'
_computing_data_collection 'Apex2 v2009.11-0 (Bruker AXS, 2009)'
_computing_data_reduction 'SAINT V7.61A (Bruker AXS, 2008)'
_computing_publication_material 'enCIFer 1.3, CCDC, 2008'
_computing_structure_refinement 'SHELXS-97 (Sheldrick, 2008)'
_computing_structure_solution 'SHELXS-97 (Sheldrick, 2008)'
_diffrn_ambient_temperature 100(2)
_diffrn_measured_fraction_theta_full 0.938
_diffrn_measured_fraction_theta_max 0.938
_diffrn_measurement_device_type 'Bruker SMART 6000 CCD'
_diffrn_measurement_method '\w and \f scans'
_diffrn_orient_matrix_UB_11 5.5442937e-02
_diffrn_orient_matrix_UB_12 -7.5563672e-03
_diffrn_orient_matrix_UB_13 4.5551177e-02
_diffrn_orient_matrix_UB_21 -6.0466453e-02
_diffrn_orient_matrix_UB_22 -5.5280691e-03
_diffrn_orient_matrix_UB_23 3.9825264e-02
_diffrn_orient_matrix_UB_31 -1.4988970e-03
_diffrn_orient_matrix_UB_32 -5.6497853e-02
_diffrn_orient_matrix_UB_33 -9.9890213e-03
_diffrn_radiation_monochromator 'Incoatec mirror optics'
_diffrn_radiation_source 'rotating anode'
_diffrn_radiation_type CuK\a
_diffrn_radiation_wavelength 1.54178
_diffrn_reflns_av_R_equivalents 0.0900
_diffrn_reflns_av_sigmaI/netI 0.0565
_diffrn_reflns_limit_h_max 14
_diffrn_reflns_limit_h_min -14
_diffrn_reflns_limit_k_max 18
_diffrn_reflns_limit_k_min -20
_diffrn_reflns_limit_l_max 19
_diffrn_reflns_limit_l_min -19
_diffrn_reflns_number 44506
_diffrn_reflns_theta_full 67.89
_diffrn_reflns_theta_max 67.89
_diffrn_reflns_theta_min 3.71
_exptl_absorpt_coefficient_mu 7.485
_exptl_absorpt_correction_T_max 0.4660
_exptl_absorpt_correction_T_min 0.3104
_exptl_absorpt_correction_type empirical
_exptl_absorpt_process_details
;
SADABS version 2008/2, multi-scan. (G. M. Sheldrick, 2008)
;
_exptl_crystal_colour colorless
_exptl_crystal_density_diffrn 1.397
_exptl_crystal_density_method 'not measured'
_exptl_crystal_description 'fragment cut from bigger crystal'
_exptl_crystal_F_000 1504
_exptl_crystal_size_max 0.02
_exptl_crystal_size_mid 0.02
_exptl_crystal_size_min 0.015
_refine_diff_density_max 0.818
_refine_diff_density_min -0.842
_refine_diff_density_rms 0.123
_refine_ls_extinction_method none
_refine_ls_goodness_of_fit_ref 1.876
_refine_ls_hydrogen_treatment constr
_refine_ls_matrix_type full
_refine_ls_number_parameters 447
_refine_ls_number_reflns 5921
_refine_ls_number_restraints 94
_refine_ls_restrained_S_all 2.240
_refine_ls_R_factor_all 0.1070
_refine_ls_R_factor_gt 0.0683
_refine_ls_shift/su_max 0.000
_refine_ls_shift/su_mean 0.000
_refine_ls_structure_factor_coef Fsqd
_refine_ls_weighting_details 'calc w=1/[\s^2^(Fo^2^)+(0.0459P)^2^+0.0000P] where P=(Fo^2^+2Fc^2^)/3'
_refine_ls_weighting_scheme calc
_refine_ls_wR_factor_gt 0.1579
_refine_ls_wR_factor_ref 0.1761
_reflns_number_gt 4088
_reflns_number_total 5921
_reflns_threshold_expression >2sigma(I)
_cod_data_source_file om301062d_si_002.cif
_cod_data_source_block s901
_cod_original_sg_symbol_H-M P2(1)/n
_cod_database_code 4079927

loop_
_publ_contact_author
'Dittrich, Birger'
'Sidhu, Navdeep'
'Herbert. W. Roesky'
'Singh, Amit Pratap'

loop_
_symmetry_equiv_pos_as_xyz
'x, y, z'
'-x+1/2, y+1/2, -z+1/2'
'-x, -y, -z'
'x-1/2, -y-1/2, z-1/2'

loop_
_atom_site_label
_atom_site_type_symbol
_atom_site_fract_x
_atom_site_fract_y
_atom_site_fract_z
_atom_site_U_iso_or_equiv
_atom_site_adp_type
_atom_site_occupancy
_atom_site_symmetry_multiplicity
_atom_site_calc_flag
_atom_site_refinement_flags
_atom_site_disorder_assembly
_atom_site_disorder_group
Sn1A Sn 0.14960(6) 0.24697(4) 0.22578(4) 0.0337(2) Uani 0.82 1 d PU A 1
Cl1A Cl 0.0913(2) 0.36835(16) 0.28267(17) 0.0460(7) Uani 0.82 1 d PU A 1
Cl2A Cl 0.3464(2) 0.27390(17) 0.24687(17) 0.0458(7) Uani 0.82 1 d PU A 1
Sn1B Sn 0.1323(16) 0.3271(8) 0.2206(10) 0.058(4) Uani 0.04 1 d PDU A 2
Cl1B Cl 0.079(3) 0.1976(11) 0.258(2) 0.020(6) Uani 0.04 1 d PDU A 2
Cl2B Cl 0.319(3) 0.315(6) 0.275(6) 0.094(14) Uani 0.04 1 d PDU A 2
N1 N 0.1543(6) 0.2288(4) 0.0337(4) 0.0352(16) Uani 1 1 d U A .
N3 N 0.2216(6) 0.3265(4) -0.0299(4) 0.0365(16) Uani 1 1 d U . .
C2 C 0.1933(6) 0.2529(5) -0.0388(5) 0.0329(16) Uani 1 1 d U . .
C4 C 0.1971(8) 0.3485(5) 0.0507(5) 0.043(2) Uani 1 1 d U A .
C5 C 0.1599(7) 0.2874(5) 0.0915(5) 0.0372(18) Uani 1 1 d U . .
C10 C 0.1129(8) 0.1539(5) 0.0512(5) 0.0392(18) Uani 1 1 d U . .
C11 C -0.0022(8) 0.1474(5) 0.0585(5) 0.049(2) Uani 1 1 d U A .
C12 C -0.0391(9) 0.0768(6) 0.0833(6) 0.053(2) Uani 1 1 d U . .
H12 H -0.1156 0.0685 0.0885 0.064 Uiso 1 1 calc R A .
C13 C 0.0322(11) 0.0187(6) 0.1005(6) 0.059(2) Uani 1 1 d U A .
H13 H 0.0044 -0.0285 0.1200 0.071 Uiso 1 1 calc R . .
C14 C 0.1411(10) 0.0262(5) 0.0905(5) 0.053(2) Uani 1 1 d U . .
H14 H 0.1880 -0.0161 0.1019 0.064 Uiso 1 1 calc R A .
C15 C 0.1854(8) 0.0937(5) 0.0642(5) 0.044(2) Uani 1 1 d U A .
C16 C 0.3045(9) 0.1001(5) 0.0491(6) 0.050(2) Uani 1 1 d U . .
H16 H 0.3200 0.1537 0.0310 0.061 Uiso 1 1 calc R A .
C17 C 0.3386(9) 0.0447(6) -0.0200(6) 0.055(2) Uani 1 1 d U A .
H17A H 0.2878 0.0503 -0.0672 0.083 Uiso 1 1 calc R . .
H17B H 0.3363 -0.0081 0.0001 0.083 Uiso 1 1 calc R . .
H17C H 0.4132 0.0570 -0.0366 0.083 Uiso 1 1 calc R . .
C18 C 0.3781(7) 0.0826(6) 0.1258(5) 0.070(3) Uani 1 1 d U A .
H18A H 0.3965 0.1305 0.1542 0.105 Uiso 1 1 calc R . .
H18B H 0.4457 0.0574 0.1088 0.105 Uiso 1 1 calc R . .
H18C H 0.3387 0.0487 0.1628 0.105 Uiso 1 1 calc R . .
C19 C -0.0796(7) 0.2108(6) 0.0367(5) 0.057(2) Uani 1 1 d RU . .
H19 H -0.0369 0.2512 0.0081 0.068 Uiso 1 1 calc R . .
C20 C -0.1245(9) 0.2464(7) 0.1132(7) 0.073(3) Uani 1 1 d U A .
H20A H -0.1860 0.2802 0.0983 0.110 Uiso 1 1 calc R . .
H20B H -0.0667 0.2761 0.1414 0.110 Uiso 1 1 calc R . .
H20C H -0.1500 0.2059 0.1497 0.110 Uiso 1 1 calc R . .
C21 C -0.1731(9) 0.1856(7) -0.0216(7) 0.067(3) Uani 1 1 d U A .
H21A H -0.2189 0.2300 -0.0361 0.101 Uiso 1 1 calc R . .
H21B H -0.2179 0.1469 0.0054 0.101 Uiso 1 1 calc R . .
H21C H -0.1425 0.1638 -0.0714 0.101 Uiso 1 1 calc R . .
C22 C 0.1989(7) 0.2069(4) -0.1121(5) 0.0295(16) Uani 1 1 d U . .
C23 C 0.1027(7) 0.1754(5) -0.1453(5) 0.0366(19) Uani 1 1 d U . .
H23 H 0.0351 0.1835 -0.1190 0.044 Uiso 1 1 calc R . .
C24 C 0.1050(7) 0.1324(5) -0.2159(5) 0.0395(19) Uani 1 1 d U . .
H24 H 0.0394 0.1109 -0.2387 0.047 Uiso 1 1 calc R . .
C25 C 0.2034(7) 0.1210(5) -0.2530(5) 0.0372(18) Uani 1 1 d U . .
H25 H 0.2050 0.0911 -0.3015 0.045 Uiso 1 1 calc R . .
C26 C 0.2993(7) 0.1516(5) -0.2220(5) 0.0364(18) Uani 1 1 d U . .
H26 H 0.3666 0.1426 -0.2485 0.044 Uiso 1 1 calc R . .
C27 C 0.2970(7) 0.1957(4) -0.1520(5) 0.0350(18) Uani 1 1 d U . .
H27 H 0.3627 0.2184 -0.1309 0.042 Uiso 1 1 calc R . .
C28 C 0.2916(7) 0.3651(4) -0.0865(5) 0.0347(17) Uani 1 1 d U . .
C29 C 0.2445(7) 0.3947(5) -0.1594(5) 0.0365(18) Uani 1 1 d U . .
C30 C 0.3189(7) 0.4275(5) -0.2118(5) 0.0375(19) Uani 1 1 d U . .
H30 H 0.2925 0.4484 -0.2623 0.045 Uiso 1 1 calc R . .
C31 C 0.4280(7) 0.4308(5) -0.1937(5) 0.0387(19) Uani 1 1 d U . .
H31 H 0.4764 0.4527 -0.2319 0.046 Uiso 1 1 calc R . .
C32 C 0.4684(8) 0.4031(5) -0.1215(6) 0.046(2) Uani 1 1 d U . .
H32 H 0.5447 0.4080 -0.1090 0.055 Uiso 1 1 calc R . .
C33 C 0.4032(8) 0.3687(5) -0.0666(5) 0.0406(19) Uani 1 1 d U . .
C34 C 0.4537(8) 0.3340(6) 0.0119(5) 0.051(2) Uani 1 1 d U . .
H34 H 0.3930 0.3125 0.0449 0.061 Uiso 1 1 calc R . .
C35 C 0.5093(10) 0.3967(7) 0.0616(6) 0.071(3) Uani 1 1 d U . .
H35A H 0.5689 0.4189 0.0301 0.106 Uiso 1 1 calc R . .
H35B H 0.5395 0.3752 0.1129 0.106 Uiso 1 1 calc R . .
H35C H 0.4558 0.4366 0.0740 0.106 Uiso 1 1 calc R . .
C36 C 0.5325(9) 0.2705(7) -0.0056(7) 0.067(3) Uani 1 1 d U . .
H36A H 0.4926 0.2273 -0.0305 0.101 Uiso 1 1 calc R . .
H36B H 0.5688 0.2539 0.0457 0.101 Uiso 1 1 calc R . .
H36C H 0.5878 0.2888 -0.0435 0.101 Uiso 1 1 calc R . .
C37 C 0.1265(7) 0.3895(5) -0.1831(6) 0.044(2) Uani 1 1 d U . .
H37 H 0.0861 0.3653 -0.1372 0.053 Uiso 1 1 calc R . .
C38 C 0.0775(8) 0.4672(5) -0.2010(7) 0.055(3) Uani 1 1 d U . .
H38A H 0.1091 0.4881 -0.2509 0.082 Uiso 1 1 calc R . .
H38B H 0.0938 0.5017 -0.1549 0.082 Uiso 1 1 calc R . .
H38C H -0.0021 0.4623 -0.2088 0.082 Uiso 1 1 calc R . .
C39 C 0.1123(8) 0.3383(5) -0.2617(6) 0.047(2) Uani 1 1 d U . .
H00F H 0.1449 0.3643 -0.3084 0.070 Uiso 1 1 calc R . .
H00H H 0.0340 0.3296 -0.2734 0.070 Uiso 1 1 calc R . .
H00K H 0.1491 0.2890 -0.2524 0.070 Uiso 1 1 calc R . .
C40 C 0.2075(8) 0.4303(5) 0.0751(6) 0.048(2) Uani 1 1 d U . .
C41 C 0.2577(8) 0.4515(5) 0.1476(6) 0.050(2) Uani 1 1 d U A .
H41 H 0.2930 0.4143 0.1815 0.060 Uiso 1 1 calc R . .
C42 C 0.2565(9) 0.5279(6) 0.1711(6) 0.058(3) Uani 1 1 d U . .
H42 H 0.2900 0.5429 0.2219 0.069 Uiso 1 1 calc R A .
C43 C 0.2064(9) 0.5827(6) 0.1205(7) 0.058(3) Uani 1 1 d U A .
H43 H 0.2056 0.6347 0.1376 0.069 Uiso 1 1 calc R . .
C44 C 0.1584(9) 0.5633(6) 0.0469(7) 0.057(3) Uani 1 1 d U . .
H44 H 0.1259 0.6008 0.0118 0.069 Uiso 1 1 calc R A .
C45 C 0.1590(6) 0.4839(4) 0.0247(5) 0.052(2) Uani 1 1 d U A .
H45 H 0.1252 0.4682 -0.0257 0.063 Uiso 1 1 calc R . .
Sn1C_2 Sn 0.1847(6) 0.2895(4) 0.3426(5) 0.143(3) Uani 0.14 1 d PRDU B 3
Cl1C_2 Cl 0.1022(6) 0.1965(4) 0.2351(5) 0.142(9) Uani 0.14 1 d PRDU B 3
Cl2C_2 Cl 0.0725(6) 0.3840(4) 0.2963(5) 0.156(10) Uani 0.14 1 d PRDU B 3

loop_
_atom_site_aniso_label
_atom_site_aniso_U_11
_atom_site_aniso_U_22
_atom_site_aniso_U_33
_atom_site_aniso_U_23
_atom_site_aniso_U_13
_atom_site_aniso_U_12
Sn1A 0.0335(4) 0.0365(4) 0.0312(3) 0.0019(3) 0.0022(2) -0.0044(3)
Cl1A 0.0358(16) 0.0518(17) 0.0509(16) -0.0076(12) 0.0097(12) 0.0022(12)
Cl2A 0.0300(15) 0.0587(19) 0.0482(15) 0.0023(11) -0.0064(12) -0.0011(11)
Sn1B 0.094(11) 0.028(6) 0.054(6) -0.004(5) 0.014(7) -0.008(5)
Cl1B 0.019(8) 0.023(7) 0.017(8) -0.008(5) 0.002(6) 0.007(5)
Cl2B 0.097(13) 0.093(15) 0.092(15) 0.000(6) 0.001(5) -0.002(5)
N1 0.030(4) 0.039(4) 0.037(3) -0.003(2) 0.009(3) -0.010(3)
N3 0.034(4) 0.032(4) 0.044(4) -0.002(3) 0.003(3) -0.006(3)
C2 0.031(4) 0.033(4) 0.035(3) -0.001(3) 0.000(3) -0.006(4)
C4 0.047(6) 0.038(4) 0.043(4) -0.007(3) 0.007(4) -0.009(4)
C5 0.026(5) 0.044(5) 0.042(4) -0.007(3) 0.016(4) -0.009(4)
C10 0.058(5) 0.036(4) 0.024(4) -0.005(3) 0.007(4) -0.015(3)
C11 0.058(5) 0.049(5) 0.042(5) -0.014(4) 0.016(4) -0.020(4)
C12 0.049(6) 0.065(6) 0.046(5) -0.016(4) 0.022(4) -0.032(4)
C13 0.092(7) 0.055(6) 0.032(5) -0.008(4) 0.007(5) -0.031(5)
C14 0.084(6) 0.041(5) 0.035(5) -0.002(4) 0.006(5) -0.020(5)
C15 0.064(5) 0.038(5) 0.030(4) 0.001(3) -0.001(4) -0.013(3)
C16 0.059(5) 0.038(5) 0.054(5) 0.009(4) -0.010(4) -0.004(4)
C17 0.047(6) 0.056(7) 0.062(6) 0.001(4) -0.002(5) -0.006(5)
C18 0.069(8) 0.073(8) 0.065(7) 0.001(6) -0.029(6) 0.002(6)
C19 0.050(6) 0.053(6) 0.069(6) -0.020(5) 0.019(4) -0.018(4)
C20 0.044(7) 0.089(9) 0.088(8) -0.032(7) 0.032(6) -0.007(6)
C21 0.045(7) 0.073(8) 0.084(8) -0.018(6) 0.013(5) -0.015(5)
C22 0.033(4) 0.025(4) 0.031(4) 0.007(3) 0.004(3) -0.004(3)
C23 0.033(5) 0.032(5) 0.045(5) -0.001(3) 0.011(4) -0.009(3)
C24 0.035(5) 0.039(5) 0.044(5) -0.002(3) 0.005(4) -0.006(4)
C25 0.038(4) 0.043(5) 0.031(4) 0.004(3) 0.004(3) 0.003(4)
C26 0.023(4) 0.048(5) 0.038(4) 0.006(3) 0.013(3) 0.006(3)
C27 0.030(4) 0.033(5) 0.043(4) 0.004(3) 0.003(3) -0.003(3)
C28 0.039(4) 0.027(4) 0.038(4) 0.000(3) 0.001(3) -0.004(3)
C29 0.038(4) 0.028(5) 0.043(4) 0.000(3) -0.002(3) -0.003(3)
C30 0.040(4) 0.030(5) 0.043(5) 0.003(3) -0.002(4) -0.004(3)
C31 0.032(4) 0.043(5) 0.041(4) 0.002(4) 0.008(4) -0.006(4)
C32 0.045(6) 0.045(6) 0.048(5) 0.006(4) -0.005(4) -0.014(4)
C33 0.041(4) 0.041(5) 0.039(5) 0.002(3) -0.007(3) -0.009(4)
C34 0.026(5) 0.086(7) 0.040(5) 0.014(4) -0.003(4) -0.016(4)
C35 0.065(8) 0.095(9) 0.052(7) 0.001(5) -0.011(6) -0.023(6)
C36 0.031(6) 0.093(9) 0.076(8) 0.026(6) -0.016(5) 0.001(4)
C37 0.031(4) 0.041(5) 0.060(5) 0.004(4) -0.004(4) -0.001(4)
C38 0.041(6) 0.049(5) 0.073(7) 0.009(5) -0.006(5) 0.003(4)
C39 0.041(6) 0.042(6) 0.056(5) 0.008(4) -0.012(5) -0.002(4)
C40 0.050(6) 0.045(5) 0.049(5) -0.009(4) 0.013(4) -0.012(4)
C41 0.051(6) 0.046(5) 0.053(5) -0.008(4) 0.010(4) -0.016(4)
C42 0.068(8) 0.054(5) 0.052(6) -0.016(4) 0.009(5) -0.020(5)
C43 0.061(7) 0.041(6) 0.071(6) -0.018(4) 0.017(5) -0.017(4)
C44 0.051(7) 0.045(5) 0.076(6) -0.009(5) 0.003(5) -0.003(5)
C45 0.041(6) 0.058(5) 0.059(6) -0.018(4) 0.002(5) -0.003(4)
Sn1C_2 0.151(7) 0.145(6) 0.133(6) 0.020(5) -0.011(6) -0.015(6)
Cl1C_2 0.135(11) 0.150(10) 0.140(10) 0.008(6) -0.001(5) -0.009(6)
Cl2C_2 0.160(11) 0.156(10) 0.152(12) 0.021(6) -0.004(5) -0.002(6)

loop_
_atom_type_symbol
_atom_type_description
_atom_type_scat_dispersion_real
_atom_type_scat_dispersion_imag
_atom_type_scat_source
C C 0.0181 0.0091 'International Tables Vol C Tables 4.2.6.8 and 6.1.1.4'
H H 0.0000 0.0000 'International Tables Vol C Tables 4.2.6.8 and 6.1.1.4'
N N 0.0311 0.0180 'International Tables Vol C Tables 4.2.6.8 and 6.1.1.4'
Sn Sn 0.0259 5.4591 'International Tables Vol C Tables 4.2.6.8 and 6.1.1.4'
Cl Cl 0.3639 0.7018 'International Tables Vol C Tables 4.2.6.8 and 6.1.1.4'

loop_
_geom_angle_atom_site_label_1
_geom_angle_atom_site_label_2
_geom_angle_atom_site_label_3
_geom_angle
C5 Sn1A Cl1A 96.9(2)
C5 Sn1A Cl2A 89.8(2)
Cl1A Sn1A Cl2A 94.24(10)
C5 Sn1B Cl1B 89.8(11)
C5 Sn1B Cl2B 99(3)
Cl1B Sn1B Cl2B 94(3)
C2 N1 C5 110.6(7)
C2 N1 C10 126.2(7)
C5 N1 C10 123.2(7)
C2 N3 C4 107.6(7)
C2 N3 C28 122.3(7)
C4 N3 C28 127.9(7)
N3 C2 N1 107.4(7)
N3 C2 C22 127.3(7)
N1 C2 C22 125.2(7)
C5 C4 N3 109.2(7)
C5 C4 C40 131.1(8)
N3 C4 C40 119.6(8)
C4 C5 N1 105.0(7)
C4 C5 Sn1B 106.3(7)
N1 C5 Sn1B 148.7(7)
C4 C5 Sn1A 137.9(6)
N1 C5 Sn1A 114.5(6)
C15 C10 C11 123.7(8)
C15 C10 N1 119.8(8)
C11 C10 N1 116.4(8)
C12 C11 C10 115.4(10)
C12 C11 C19 121.7(9)
C10 C11 C19 122.9(8)
C13 C12 C11 121.1(10)
C14 C13 C12 121.9(10)
C13 C14 C15 121.3(11)
C14 C15 C10 116.5(10)
C14 C15 C16 120.8(9)
C10 C15 C16 122.7(8)
C15 C16 C17 110.9(8)
C15 C16 C18 113.5(8)
C17 C16 C18 107.6(8)
C11 C19 C20 110.5(8)
C11 C19 C21 113.0(8)
C20 C19 C21 110.6(8)
C27 C22 C23 119.3(7)
C27 C22 C2 121.8(7)
C23 C22 C2 118.9(7)
C24 C23 C22 120.4(8)
C25 C24 C23 119.1(8)
C26 C25 C24 121.9(8)
C25 C26 C27 119.2(8)
C26 C27 C22 120.2(8)
C33 C28 C29 123.8(8)
C33 C28 N3 117.6(7)
C29 C28 N3 118.5(7)
C30 C29 C28 114.4(8)
C30 C29 C37 120.7(8)
C28 C29 C37 124.8(8)
C31 C30 C29 122.5(8)
C32 C31 C30 120.4(8)
C31 C32 C33 121.8(9)
C32 C33 C28 117.0(8)
C32 C33 C34 119.9(8)
C28 C33 C34 123.1(8)
C36 C34 C35 110.9(9)
C36 C34 C33 112.3(8)
C35 C34 C33 109.1(8)
C29 C37 C38 111.8(7)
C29 C37 C39 109.5(8)
C38 C37 C39 108.6(8)
C41 C40 C45 120.7(9)
C41 C40 C4 121.6(9)
C45 C40 C4 117.6(8)
C40 C41 C42 119.4(10)
C41 C42 C43 120.2(10)
C44 C43 C42 121.4(10)
C43 C44 C45 117.2(10)
C40 C45 C44 121.0(8)
Cl2C_2 Sn1C_2 Cl1C_2 90.6

loop_
_geom_bond_atom_site_label_1
_geom_bond_atom_site_label_2
_geom_bond_distance
Sn1A C5 2.308(9)
Sn1A Cl1A 2.427(3)
Sn1A Cl2A 2.460(3)
Sn1B C5 2.250(19)
Sn1B Cl1B 2.4347(13)
Sn1B Cl2B 2.4350(13)
N1 C2 1.353(10)
N1 C5 1.393(10)
N1 C10 1.432(10)
N3 C2 1.339(10)
N3 C4 1.409(11)
N3 C28 1.441(10)
C2 C22 1.443(11)
C4 C5 1.343(12)
C4 C40 1.487(12)
C10 C15 1.386(13)
C10 C11 1.416(14)
C11 C12 1.377(13)
C11 C19 1.492(13)
C12 C13 1.360(16)
C13 C14 1.349(16)
C14 C15 1.370(12)
C15 C16 1.484(14)
C16 C17 1.550(14)
C16 C18 1.551(11)
C19 C20 1.510(12)
C19 C21 1.530(13)
C22 C27 1.390(11)
C22 C23 1.392(11)
C23 C24 1.376(11)
C24 C25 1.372(12)
C25 C26 1.371(12)
C26 C27 1.378(11)
C28 C33 1.391(12)
C28 C29 1.405(11)
C29 C30 1.387(12)
C29 C37 1.482(12)
C30 C31 1.356(12)
C31 C32 1.354(12)
C32 C33 1.354(12)
C33 C34 1.532(12)
C34 C36 1.500(15)
C34 C35 1.512(14)
C37 C38 1.509(12)
C37 C39 1.569(13)
C40 C41 1.368(13)
C40 C45 1.369(12)
C41 C42 1.388(14)
C42 C43 1.395(15)
C43 C44 1.364(14)
C44 C45 1.432(12)
Sn1C_2 Cl2C_2 2.2611
Sn1C_2 Cl1C_2 2.5758
